data_2208241
loop_
_publ_author_name
'Madeleine Helliwell'
'You Yun'
'John A. Joule'

_publ_section_title
;
 Surprising orientation in ring synthesis of
 3,5-dimethylpyrazin-2(1<i>H</i>)-one
;
_journal_coeditor_code AT6083
_journal_issue 3
_journal_name_full 'Acta Crystallographica Section E'
_journal_page_first o955
_journal_page_last o956
_journal_paper_doi 10.1107/S160053680600393X
_journal_volume 62
_journal_year 2006
_chemical_formula_iupac 'C6 H8 N2 O'
_chemical_formula_moiety 'C6 H8 N2 O'
_chemical_formula_sum 'C6 H8 N2 O'
_chemical_formula_weight 124.14
_chemical_melting_point .144E-143
_chemical_name_systematic
;
3,5-dimethylpyrazin-2(1H)-one
;
_space_group_IT_number 14
_symmetry_cell_setting monoclinic
_symmetry_space_group_name_Hall '-P 2yn'
_symmetry_space_group_name_H-M 'P 1 21/n 1'
_atom_sites_solution_hydrogens geom
_atom_sites_solution_primary direct
_atom_sites_solution_secondary difmap
_cell_angle_alpha 90.00
_cell_angle_beta 105.25(10)
_cell_angle_gamma 90.00
_cell_formula_units_Z 4
_cell_length_a 4.009(10)
_cell_length_b 14.59(3)
_cell_length_c 11.59(3)
_cell_measurement_reflns_used 12419
_cell_measurement_temperature 293(2)
_cell_measurement_theta_max 24.93
_cell_measurement_theta_min 2.29
_cell_volume 654(3)
_computing_cell_refinement 'DENZO (Otwinowski, 1988)'
_computing_data_collection 'MSC RAXIS11 Control software'
_computing_data_reduction DENZO
_computing_publication_material 'TEXSAN (Molecular Structure Corporation, 1995)'
_computing_structure_refinement 'SHELXL97 (Sheldrick, 1997)'
_computing_structure_solution 'SHELXS86 (Sheldrick, 1985)'
_diffrn_ambient_temperature 293(2)
_diffrn_measured_fraction_theta_full 0.732
_diffrn_measured_fraction_theta_max 0.732
_diffrn_measurement_device 'Rigaku R-AXIS'
_diffrn_measurement_method '5 and 6\% \f'
_diffrn_radiation_monochromator graphite
_diffrn_radiation_source 'Rigaku rotating anode'
_diffrn_radiation_type MoK\a
_diffrn_radiation_wavelength 0.71069
_diffrn_reflns_av_R_equivalents 0.05
_diffrn_reflns_av_sigmaI/netI 0.0336
_diffrn_reflns_limit_h_max 4
_diffrn_reflns_limit_h_min 0
_diffrn_reflns_limit_k_max 17
_diffrn_reflns_limit_k_min 0
_diffrn_reflns_limit_l_max 13
_diffrn_reflns_limit_l_min -13
_diffrn_reflns_number 12419
_diffrn_reflns_theta_full 24.93
_diffrn_reflns_theta_max 24.93
_diffrn_reflns_theta_min 2.29
_diffrn_standards_decay_% 0.00
_diffrn_standards_interval_count 0
_diffrn_standards_number 0
_exptl_absorpt_coefficient_mu 0.089
_exptl_absorpt_correction_type none
_exptl_crystal_colour colourless
_exptl_crystal_density_diffrn 1.261
_exptl_crystal_density_method 'not measured'
_exptl_crystal_description needle
_exptl_crystal_F_000 264
_exptl_crystal_size_max 0.6
_exptl_crystal_size_mid 0.1
_exptl_crystal_size_min 0.1
_refine_diff_density_max 0.176
_refine_diff_density_min -0.153
_refine_ls_extinction_method none
_refine_ls_goodness_of_fit_ref 1.099
_refine_ls_hydrogen_treatment mixed
_refine_ls_matrix_type full
_refine_ls_number_parameters 88
_refine_ls_number_reflns 839
_refine_ls_number_restraints 0
_refine_ls_restrained_S_all 1.099
_refine_ls_R_factor_all 0.0503
_refine_ls_R_factor_gt 0.0408
_refine_ls_shift/su_max 0.000
_refine_ls_shift/su_mean 0.000
_refine_ls_structure_factor_coef Fsqd
_refine_ls_weighting_details 'calc w=1/[\s^2^(Fo^2^)+(0.0505P)^2^+0.2114P] where P=(Fo^2^+2Fc^2^)/3'
_refine_ls_weighting_scheme calc
_refine_ls_wR_factor_gt 0.1040
_refine_ls_wR_factor_ref 0.1102
_reflns_number_gt 724
_reflns_number_total 839
_reflns_threshold_expression I>2\s(I)
_cod_data_source_file at6083.cif
_cod_data_source_block 3c
_cod_original_sg_symbol_H-M 'P 21/n     '
_cod_database_code 2208241

loop_
_symmetry_equiv_pos_as_xyz
'x, y, z'
'-x+1/2, y+1/2, -z+1/2'
'-x, -y, -z'
'x-1/2, -y-1/2, z-1/2'

loop_
_atom_site_label
_atom_site_fract_x
_atom_site_fract_y
_atom_site_fract_z
_atom_site_U_iso_or_equiv
_atom_site_adp_type
_atom_site_calc_flag
_atom_site_refinement_flags
_atom_site_occupancy
_atom_site_type_symbol
O1 -0.2141(4) 0.49078(10) 0.34750(14) 0.0615(5) Uani d . 1 O
N1 0.1332(5) 0.60752(11) 0.44190(16) 0.0458(5) Uani d . 1 N
H1 0.171(6) 0.5743(16) 0.518(2) 0.076(8) Uiso d . 1 H
N2 0.0425(4) 0.69612(11) 0.22727(14) 0.0439(5) Uani d . 1 N
C1 -0.0691(5) 0.56613(13) 0.34268(18) 0.0435(5) Uani d . 1 C
C2 -0.1047(5) 0.61644(14) 0.23166(18) 0.0412(5) Uani d . 1 C
C3 0.2395(5) 0.73534(13) 0.33210(19) 0.0423(6) Uani d . 1 C
C4 0.2850(5) 0.69143(14) 0.4374(2) 0.0462(6) Uani d . 1 C
H4 0.4194 0.7180 0.5072 0.055 Uiso calc R 1 H
C5 -0.3181(6) 0.57375(15) 0.11869(19) 0.0549(6) Uani d . 1 C
H5A -0.3500 0.6171 0.0544 0.082 Uiso calc R 1 H
H5B -0.5392 0.5564 0.1292 0.082 Uiso calc R 1 H
H5C -0.2018 0.5204 0.1001 0.082 Uiso calc R 1 H
C6 0.3903(6) 0.82800(14) 0.3194(2) 0.0572(6) Uani d . 1 C
H6A 0.5251 0.8245 0.2623 0.086 Uiso calc R 1 H
H6B 0.5352 0.8471 0.3954 0.086 Uiso calc R 1 H
H6C 0.2067 0.8716 0.2925 0.086 Uiso calc R 1 H

loop_
_atom_site_aniso_label
_atom_site_aniso_U_11
_atom_site_aniso_U_22
_atom_site_aniso_U_33
_atom_site_aniso_U_12
_atom_site_aniso_U_13
_atom_site_aniso_U_23
O1 0.0870(12) 0.0459(10) 0.0492(10) -0.0219(9) 0.0141(8) -0.0030(7)
N1 0.0606(11) 0.0384(10) 0.0363(11) -0.0041(8) 0.0093(9) -0.0023(8)
N2 0.0501(10) 0.0378(10) 0.0429(11) 0.0010(8) 0.0107(8) -0.0001(8)
C1 0.0540(13) 0.0377(12) 0.0390(13) -0.0027(10) 0.0126(10) -0.0055(10)
C2 0.0459(12) 0.0387(12) 0.0383(13) 0.0007(9) 0.0101(10) -0.0043(9)
C3 0.0457(12) 0.0354(11) 0.0440(13) 0.0006(9) 0.0086(10) -0.0038(10)
C4 0.0508(13) 0.0390(12) 0.0449(13) -0.0036(10) 0.0055(10) -0.0074(10)
C5 0.0664(15) 0.0532(14) 0.0409(13) -0.0086(11) 0.0066(11) -0.0043(10)
C6 0.0612(15) 0.0424(13) 0.0652(16) -0.0074(11) 0.0119(12) 0.0002(11)

loop_
_atom_type_symbol
_atom_type_description
_atom_type_scat_dispersion_real
_atom_type_scat_dispersion_imag
_atom_type_scat_source
C C 0.0033 0.0016 'International Tables Vol C Tables 4.2.6.8 and 6.1.1.4'
H H 0.0000 0.0000 'International Tables Vol C Tables 4.2.6.8 and 6.1.1.4'
N N 0.0061 0.0033 'International Tables Vol C Tables 4.2.6.8 and 6.1.1.4'
O O 0.0106 0.0060 'International Tables Vol C Tables 4.2.6.8 and 6.1.1.4'

loop_
_geom_angle_atom_site_label_1
_geom_angle_atom_site_label_2
_geom_angle_atom_site_label_3
_geom_angle
C1 N1 C4 122.3(2)
C1 N1 H1 117.2(14)
C4 N1 H1 120.5(14)
C2 N2 C3 119.4(2)
O1 C1 N1 122.1(2)
O1 C1 C2 122.9(2)
N1 C1 C2 114.9(2)
N2 C2 C1 122.8(2)
N2 C2 C5 119.6(2)
C1 C2 C5 117.6(2)
C4 C3 N2 120.5(2)
C4 C3 C6 123.6(2)
N2 C3 C6 115.9(2)
C3 C4 N1 120.1(2)
C3 C4 H4 119.9
N1 C4 H4 119.9
C2 C5 H5A 109.5
C2 C5 H5B 109.5
H5A C5 H5B 109.5
C2 C5 H5C 109.5
H5A C5 H5C 109.5
H5B C5 H5C 109.5
C3 C6 H6A 109.5
C3 C6 H6B 109.5
H6A C6 H6B 109.5
C3 C6 H6C 109.5
H6A C6 H6C 109.5
H6B C6 H6C 109.5

loop_
_geom_bond_atom_site_label_1
_geom_bond_atom_site_label_2
_geom_bond_distance
O1 C1 1.251(3)
N1 C1 1.362(4)
N1 C4 1.374(3)
N1 H1 0.98(3)
N2 C2 1.310(3)
N2 C3 1.387(4)
C1 C2 1.456(4)
C2 C5 1.498(4)
C3 C4 1.348(4)
C3 C6 1.503(4)
C4 H4 0.9300
C5 H5A 0.9600
C5 H5B 0.9600
C5 H5C 0.9600
C6 H6A 0.9600
C6 H6B 0.9600
C6 H6C 0.9600

loop_
_geom_torsion_atom_site_label_1
_geom_torsion_atom_site_label_2
_geom_torsion_atom_site_label_3
_geom_torsion_atom_site_label_4
_geom_torsion
C4 N1 C1 O1 -178.15(19)
C4 N1 C1 C2 1.5(3)
C3 N2 C2 C1 -0.4(3)
C3 N2 C2 C5 179.96(18)
O1 C1 C2 N2 178.72(19)
N1 C1 C2 N2 -0.9(3)
O1 C1 C2 C5 -1.6(3)
N1 C1 C2 C5 178.76(18)
C2 N2 C3 C4 1.2(3)
C2 N2 C3 C6 -178.28(18)
N2 C3 C4 N1 -0.6(3)
C6 C3 C4 N1 178.79(18)
C1 N1 C4 C3 -0.8(3)

loop_
_cod_related_entry_id
_cod_related_entry_database
_cod_related_entry_code
1 ChemSpider 10522442
